data_7102981
loop_
_publ_author_name
'Aydogan, Abdullah'
'Coady, Daniel J'
'Lynch, Vincent M'
'Akar, Ahmet'
'Marquez, Manuel'
'Bielawski, Christopher W'
'Sessler, Jonathan L'

_publ_section_title
;
 Poly(methyl methacrylate)s with pendant calixpyrroles: polymeric
 extractants for halide anion salts.
;
_journal_issue 12
_journal_name_full 'Chemical communications (Cambridge, England)'
_journal_page_first 1455
_journal_page_last 1457
_journal_paper_doi 10.1039/b718021g
_journal_year 2008
_chemical_formula_moiety '3 C28 H36 N4 O, C H2 Cl2'
_chemical_formula_sum 'C85 H110 Cl2 N12 O3'
_chemical_formula_weight 1418.75
_chemical_name_systematic
;
?
;
_space_group_IT_number 2
_symmetry_cell_setting triclinic
_symmetry_space_group_name_Hall '-P 1'
_symmetry_space_group_name_H-M 'P -1'
_atom_sites_solution_hydrogens geom
_atom_sites_solution_primary direct
_atom_sites_solution_secondary difmap
_audit_creation_method SHELXL-97
_cell_angle_alpha 76.983(3)
_cell_angle_beta 82.586(3)
_cell_angle_gamma 81.178(3)
_cell_formula_units_Z 2
_cell_length_a 10.2467(3)
_cell_length_b 15.5098(5)
_cell_length_c 25.4110(7)
_cell_measurement_reflns_used 12768
_cell_measurement_temperature 153(2)
_cell_measurement_theta_max 27.5
_cell_measurement_theta_min 2
_cell_volume 3869.3(2)
_computing_cell_refinement 'Collect software, Nonius B.V. 1998'
_computing_data_collection 'Collect software, Nonius B.V. 1998'
_computing_data_reduction
;
DENZO and Scalepack (Otwinoski and Minor, 1997)
;
_computing_molecular_graphics 'XP SHELXTL/PC, Siemens Analytical'
_computing_structure_refinement 'XL SHELXTL/PC, Siemens Analytical'
_computing_structure_solution
;

SIR97 - Altomare A., Burla M.C., Camalli M., Cascarano G.L., Giacovazzo C.,
Guagliardi A., Moliterni A.G.G., Polidori G.,Spagna R.
;
_diffrn_ambient_temperature 153(2)
_diffrn_measured_fraction_theta_full 0.957
_diffrn_measured_fraction_theta_max 0.957
_diffrn_measurement_device_type 'Nonius Kappa CCD'
_diffrn_measurement_method \w-scans
_diffrn_radiation_monochromator graphite
_diffrn_radiation_source 'fine-focus sealed tube'
_diffrn_radiation_type MoK\a
_diffrn_radiation_wavelength 0.71070
_diffrn_reflns_av_R_equivalents 0.0605
_diffrn_reflns_av_sigmaI/netI 0.2013
_diffrn_reflns_limit_h_max 12
_diffrn_reflns_limit_h_min -13
_diffrn_reflns_limit_k_max 20
_diffrn_reflns_limit_k_min -19
_diffrn_reflns_limit_l_max 29
_diffrn_reflns_limit_l_min -32
_diffrn_reflns_number 25243
_diffrn_reflns_theta_full 27.50
_diffrn_reflns_theta_max 27.50
_diffrn_reflns_theta_min 2.11
_exptl_absorpt_coefficient_mu 0.141
_exptl_absorpt_correction_type none
_exptl_crystal_colour colorless
_exptl_crystal_density_diffrn 1.218
_exptl_crystal_density_method 'not measured'
_exptl_crystal_description laths
_exptl_crystal_F_000 1524
_exptl_crystal_size_max 0.34
_exptl_crystal_size_mid 0.13
_exptl_crystal_size_min 0.04
_refine_diff_density_max 0.884
_refine_diff_density_min -0.490
_refine_diff_density_rms 0.060
_refine_ls_extinction_coef 0.0042(5)
_refine_ls_extinction_expression Fc^*^=kFc[1+0.001xFc^2^\l^3^/sin(2\q)]^-1/4^
_refine_ls_extinction_method SHELXL
_refine_ls_goodness_of_fit_ref 1.046
_refine_ls_hydrogen_treatment constr
_refine_ls_matrix_type fullcycle
_refine_ls_number_parameters 963
_refine_ls_number_reflns 17015
_refine_ls_number_restraints 12
_refine_ls_restrained_S_all 1.048
_refine_ls_R_factor_all 0.2336
_refine_ls_R_factor_gt 0.0829
_refine_ls_shift/su_max 0.006
_refine_ls_shift/su_mean 0.001
_refine_ls_structure_factor_coef Fsqd
_refine_ls_weighting_details 'calc w=1/[\s^2^(Fo^2^)+(0.0546P)^2^+1.9114P] where P=(Fo^2^+2Fc^2^)/3'
_refine_ls_weighting_scheme calc
_refine_ls_wR_factor_gt 0.1556
_refine_ls_wR_factor_ref 0.1998
_reflns_number_gt 6824
_reflns_number_total 17015
_reflns_threshold_expression >2sigma(I)
_cod_data_source_file b718021g.txt
_cod_data_source_block calixoh
_cod_depositor_comments
;
The following automatic conversions were performed:
'_symmetry_cell_setting' value 'Triclinic' changed to 'triclinic'
according to '/home/saulius/struct/CIF-dictionaries/cif_core.dic'
dictionary named 'cif_core.dic' version 2.4.1 from 2010-06-29.

Automatic conversion script
Id: cif_fix_enum 1527 2010-12-29 10:47:43Z saulius 
;
_cod_original_sg_symbol_H-M P-1
_cod_database_code 7102981

loop_
_symmetry_equiv_pos_as_xyz
'x, y, z'
'-x, -y, -z'

loop_
_atom_site_label
_atom_site_type_symbol
_atom_site_fract_x
_atom_site_fract_y
_atom_site_fract_z
_atom_site_U_iso_or_equiv
_atom_site_adp_type
_atom_site_occupancy
_atom_site_symmetry_multiplicity
_atom_site_calc_flag
_atom_site_refinement_flags
_atom_site_disorder_assembly
_atom_site_disorder_group
N1 N 0.3690(3) 0.9694(2) 0.19791(13) 0.0374(8) Uani 1 1 d . . .
H1A H 0.3974 0.9375 0.1731 0.045 Uiso 1 1 calc R . .
O1 O 0.7240(6) 1.1252(4) 0.1290(3) 0.130(3) Uani 0.73 1 d PD . .
H1 H 0.7657 1.0880 0.1114 0.194 Uiso 0.73 1 calc PR . .
O1' O 0.520(2) 1.0941(11) 0.1037(5) 0.168(9) Uani 0.27 1 d PD . .
H1' H 0.5129 1.0399 0.1065 0.252 Uiso 0.27 1 calc PR . .
N2 N 0.6721(3) 0.8654(2) 0.21857(14) 0.0397(8) Uani 1 1 d . . .
H2B H 0.6383 0.8599 0.2526 0.048 Uiso 1 1 calc R . .
N3 N 0.5456(3) 0.6710(2) 0.23665(13) 0.0354(8) Uani 1 1 d . . .
H3B H 0.5345 0.6986 0.2029 0.042 Uiso 1 1 calc R . .
N4 N 0.2374(3) 0.7768(2) 0.23629(13) 0.0352(8) Uani 1 1 d . . .
H4A H 0.2592 0.7843 0.2672 0.042 Uiso 1 1 calc R . .
C1 C 0.2417(4) 0.9765(3) 0.22370(16) 0.0382(10) Uani 1 1 d . . .
C2 C 0.2387(4) 1.0325(3) 0.25884(18) 0.0502(12) Uani 1 1 d . . .
H2A H 0.1642 1.0501 0.2822 0.060 Uiso 1 1 calc R . .
C3 C 0.3659(4) 1.0591(3) 0.25407(17) 0.0473(11) Uani 1 1 d . . .
H3A H 0.3917 1.0980 0.2737 0.057 Uiso 1 1 calc R . .
C4 C 0.4451(4) 1.0201(2) 0.21693(16) 0.0358(10) Uani 1 1 d . . .
C5 C 0.5880(4) 1.0278(3) 0.19481(17) 0.0434(11) Uani 1 1 d D . .
C6 C 0.6578(4) 0.9426(3) 0.18019(17) 0.0376(10) Uani 1 1 d . . .
C7 C 0.7239(4) 0.9235(3) 0.13356(18) 0.0505(12) Uani 1 1 d . . .
H7A H 0.7321 0.9642 0.0996 0.061 Uiso 1 1 calc R . .
C8 C 0.7784(4) 0.8328(3) 0.14438(18) 0.0491(12) Uani 1 1 d . . .
H8A H 0.8292 0.8018 0.1187 0.059 Uiso 1 1 calc R . .
C9 C 0.7463(4) 0.7973(3) 0.19734(16) 0.0340(9) Uani 1 1 d . . .
C10 C 0.7809(4) 0.7069(3) 0.23196(16) 0.0364(10) Uani 1 1 d . . .
C11 C 0.6580(4) 0.6675(2) 0.26179(16) 0.0328(9) Uani 1 1 d . . .
C12 C 0.6365(4) 0.6204(3) 0.31313(17) 0.0414(10) Uani 1 1 d . . .
H12B H 0.6970 0.6074 0.3401 0.050 Uiso 1 1 calc R . .
C13 C 0.5068(4) 0.5936(3) 0.31971(18) 0.0424(10) Uani 1 1 d . . .
H13B H 0.4659 0.5597 0.3518 0.051 Uiso 1 1 calc R . .
C14 C 0.4526(4) 0.6252(2) 0.27185(16) 0.0352(10) Uani 1 1 d . . .
C15 C 0.3225(4) 0.6127(3) 0.25402(17) 0.0392(10) Uani 1 1 d . . .
C16 C 0.2606(4) 0.6970(3) 0.21951(17) 0.0360(10) Uani 1 1 d . . .
C17 C 0.2114(4) 0.7133(3) 0.16993(17) 0.0461(11) Uani 1 1 d . . .
H17B H 0.2125 0.6707 0.1482 0.055 Uiso 1 1 calc R . .
C18 C 0.1589(4) 0.8042(3) 0.15688(18) 0.0478(11) Uani 1 1 d . . .
H18B H 0.1189 0.8334 0.1248 0.057 Uiso 1 1 calc R . .
C19 C 0.1757(4) 0.8432(3) 0.19869(17) 0.0408(10) Uani 1 1 d . . .
C20 C 0.1314(4) 0.9357(3) 0.20809(19) 0.0486(12) Uani 1 1 d . . .
C21 C 0.5902(4) 1.1037(3) 0.1458(2) 0.0620(14) Uani 1 1 d D . .
H21F H 0.5453 1.0908 0.1182 0.093 Uiso 0.65 1 d PR . .
H21G H 0.5458 1.1573 0.1563 0.093 Uiso 1 1 d R . .
H21H H 0.6803 1.1116 0.1321 0.093 Uiso 0.35 1 d PR . .
C22 C 0.6618(4) 1.0529(3) 0.2376(2) 0.0671(15) Uani 1 1 d . . .
H22A H 0.6628 1.0051 0.2702 0.101 Uiso 1 1 calc R . .
H22B H 0.6162 1.1085 0.2471 0.101 Uiso 1 1 calc R . .
H22C H 0.7532 1.0612 0.2226 0.101 Uiso 1 1 calc R . .
C23 C 0.8737(4) 0.7128(3) 0.27364(17) 0.0470(11) Uani 1 1 d . . .
H23A H 0.9542 0.7366 0.2546 0.071 Uiso 1 1 calc R . .
H23B H 0.8978 0.6532 0.2956 0.071 Uiso 1 1 calc R . .
H23C H 0.8284 0.7524 0.2973 0.071 Uiso 1 1 calc R . .
C24 C 0.8556(4) 0.6442(3) 0.19622(18) 0.0465(11) Uani 1 1 d . . .
H24A H 0.7992 0.6396 0.1689 0.070 Uiso 1 1 calc R . .
H24B H 0.8786 0.5850 0.2188 0.070 Uiso 1 1 calc R . .
H24C H 0.9369 0.6679 0.1781 0.070 Uiso 1 1 calc R . .
C25 C 0.3497(4) 0.5380(3) 0.2213(2) 0.0623(14) Uani 1 1 d . . .
H25A H 0.2659 0.5273 0.2108 0.093 Uiso 1 1 calc R . .
H25B H 0.3909 0.4832 0.2438 0.093 Uiso 1 1 calc R . .
H25C H 0.4096 0.5562 0.1887 0.093 Uiso 1 1 calc R . .
C26 C 0.2267(4) 0.5825(3) 0.30447(19) 0.0535(12) Uani 1 1 d . . .
H26A H 0.2050 0.6301 0.3250 0.080 Uiso 1 1 calc R . .
H26B H 0.2689 0.5286 0.3274 0.080 Uiso 1 1 calc R . .
H26C H 0.1452 0.5697 0.2931 0.080 Uiso 1 1 calc R . .
C27 C 0.0169(4) 0.9319(3) 0.2550(2) 0.0760(17) Uani 1 1 d . . .
H27A H -0.0574 0.9081 0.2450 0.114 Uiso 1 1 calc R . .
H27B H -0.0128 0.9921 0.2615 0.114 Uiso 1 1 calc R . .
H27C H 0.0490 0.8931 0.2881 0.114 Uiso 1 1 calc R . .
C28 C 0.0799(5) 0.9959(3) 0.1563(2) 0.0825(18) Uani 1 1 d . . .
H28A H 0.1523 1.0004 0.1270 0.124 Uiso 1 1 calc R . .
H28B H 0.0463 1.0555 0.1631 0.124 Uiso 1 1 calc R . .
H28C H 0.0081 0.9702 0.1458 0.124 Uiso 1 1 calc R . .
O1B O 0.4538(5) 0.8194(4) 0.1247(2) 0.0776(19) Uani 0.60 1 d PD . .
H1B H 0.3735 0.8133 0.1340 0.116 Uiso 0.60 1 calc PR . .
O1BA O 0.7688(8) 0.8057(4) -0.1448(3) 0.079(3) Uani 0.40 1 d PD . .
H1BA H 0.7921 0.8238 -0.1191 0.119 Uiso 0.40 1 calc PR . .
N1B N 0.2947(3) 0.7572(2) 0.00960(13) 0.0393(8) Uani 1 1 d . . .
H1BN H 0.3226 0.6999 0.0126 0.047 Uiso 1 1 calc R . .
N2B N 0.6192(3) 0.7307(2) -0.05018(13) 0.0416(8) Uani 1 1 d . . .
H2BN H 0.6125 0.7831 -0.0726 0.050 Uiso 1 1 calc R . .
N3B N 0.4945(3) 0.6448(2) -0.14370(13) 0.0385(8) Uani 1 1 d . . .
H3BN H 0.4687 0.6171 -0.1107 0.046 Uiso 1 1 calc R . .
N4B N 0.1794(3) 0.7059(2) -0.09657(12) 0.0383(8) Uani 1 1 d . . .
H4BN H 0.1948 0.7610 -0.1108 0.046 Uiso 1 1 calc R . .
C1B C 0.1696(4) 0.7965(3) -0.00221(16) 0.0409(10) Uani 1 1 d . . .
C2B C 0.1650(4) 0.8848(3) -0.00170(18) 0.0541(12) Uani 1 1 d . . .
H2BB H 0.0906 0.9293 -0.0079 0.065 Uiso 1 1 calc R . .
C3B C 0.2920(5) 0.8981(3) 0.00991(19) 0.0574(13) Uani 1 1 d . . .
H3BB H 0.3171 0.9532 0.0128 0.069 Uiso 1 1 calc R . .
C4B C 0.3706(4) 0.8189(3) 0.01615(17) 0.0448(11) Uani 1 1 d . . .
C5B C 0.5112(4) 0.7917(3) 0.03130(16) 0.0502(12) Uani 1 1 d D . .
C6B C 0.5773(4) 0.7177(3) 0.00400(18) 0.0479(11) Uani 1 1 d . . .
C7B C 0.5956(7) 0.6274(4) 0.0230(2) 0.106(2) Uani 1 1 d . . .
H7BA H 0.5741 0.5967 0.0592 0.127 Uiso 1 1 calc R . .
C8B C 0.6532(7) 0.5875(4) -0.0216(3) 0.107(2) Uani 1 1 d . . .
H8BA H 0.6741 0.5253 -0.0204 0.128 Uiso 1 1 calc R . .
C9B C 0.6728(4) 0.6525(3) -0.06536(18) 0.0471(11) Uani 1 1 d . . .
C10B C 0.7284(4) 0.6485(3) -0.12248(18) 0.0482(12) Uani 1 1 d D . .
C11B C 0.6193(4) 0.6694(3) -0.16049(18) 0.0424(11) Uani 1 1 d . . .
C12B C 0.6190(4) 0.7087(3) -0.21365(18) 0.0453(11) Uani 1 1 d . . .
H12C H 0.6918 0.7324 -0.2364 0.054 Uiso 1 1 calc R . .
C13B C 0.4921(4) 0.7086(3) -0.22982(17) 0.0403(10) Uani 1 1 d . . .
H13C H 0.4650 0.7316 -0.2652 0.048 Uiso 1 1 calc R . .
C14B C 0.4162(4) 0.6697(2) -0.18586(16) 0.0342(9) Uani 1 1 d . . .
C15B C 0.2751(4) 0.6473(3) -0.18067(16) 0.0366(10) Uani 1 1 d . . .
C16B C 0.2133(4) 0.6355(3) -0.12267(16) 0.0366(10) Uani 1 1 d . . .
C17B C 0.1728(4) 0.5627(3) -0.08767(19) 0.0517(12) Uani 1 1 d . . .
H17C H 0.1820 0.5040 -0.0942 0.062 Uiso 1 1 calc R . .
C18B C 0.1134(4) 0.5904(3) -0.03894(19) 0.0548(12) Uani 1 1 d . . .
H18C H 0.0765 0.5530 -0.0073 0.066 Uiso 1 1 calc R . .
C19B C 0.1188(4) 0.6787(3) -0.04567(15) 0.0388(10) Uani 1 1 d . . .
C20B C 0.0655(4) 0.7416(3) -0.00884(17) 0.0464(11) Uani 1 1 d . . .
C21B C 0.5111(4) 0.7563(4) 0.09309(18) 0.0757(17) Uani 1 1 d D . .
H21C H 0.4629 0.7057 0.1038 0.114 Uiso 1 1 d R . .
H21D H 0.6010 0.7386 0.1019 0.114 Uiso 1 1 d R . .
H21E H 0.4699 0.8021 0.1119 0.114 Uiso 0.40 1 d PR . .
C22B C 0.5884(4) 0.8719(4) 0.0145(2) 0.0750(17) Uani 1 1 d . . .
H22D H 0.6801 0.8535 0.0235 0.113 Uiso 1 1 calc R . .
H22E H 0.5465 0.9185 0.0338 0.113 Uiso 1 1 calc R . .
H22F H 0.5882 0.8950 -0.0247 0.113 Uiso 1 1 calc R . .
C23B C 0.8279(4) 0.7163(3) -0.1435(2) 0.0696(16) Uani 1 1 d D . .
H23G H 0.8976 0.7044 -0.1200 0.104 Uiso 1 1 d R . .
H23H H 0.8651 0.7108 -0.1794 0.104 Uiso 1 1 d R . .
H23I H 0.7836 0.7758 -0.1445 0.104 Uiso 0.60 1 d PR . .
C24B C 0.8036(5) 0.5556(3) -0.1235(2) 0.0798(18) Uani 1 1 d . . .
H24D H 0.8759 0.5437 -0.1000 0.120 Uiso 1 1 calc R . .
H24E H 0.8405 0.5528 -0.1607 0.120 Uiso 1 1 calc R . .
H24F H 0.7427 0.5107 -0.1103 0.120 Uiso 1 1 calc R . .
C25B C 0.2784(4) 0.5599(3) -0.20006(19) 0.0541(13) Uani 1 1 d . . .
H25D H 0.3319 0.5116 -0.1771 0.081 Uiso 1 1 calc R . .
H25E H 0.3177 0.5671 -0.2378 0.081 Uiso 1 1 calc R . .
H25F H 0.1878 0.5452 -0.1976 0.081 Uiso 1 1 calc R . .
C26B C 0.1923(4) 0.7217(3) -0.21687(17) 0.0506(12) Uani 1 1 d . . .
H26D H 0.1021 0.7066 -0.2148 0.076 Uiso 1 1 calc R . .
H26E H 0.2326 0.7288 -0.2545 0.076 Uiso 1 1 calc R . .
H26F H 0.1889 0.7777 -0.2046 0.076 Uiso 1 1 calc R . .
C27B C -0.0545(5) 0.8054(4) -0.0317(2) 0.0777(17) Uani 1 1 d . . .
H27D H -0.0276 0.8384 -0.0682 0.116 Uiso 1 1 calc R . .
H27E H -0.0866 0.8475 -0.0079 0.116 Uiso 1 1 calc R . .
H27F H -0.1255 0.7708 -0.0336 0.116 Uiso 1 1 calc R . .
C28B C 0.0190(5) 0.6876(4) 0.04753(19) 0.0731(16) Uani 1 1 d . . .
H28D H -0.0539 0.6556 0.0441 0.110 Uiso 1 1 calc R . .
H28E H -0.0118 0.7283 0.0723 0.110 Uiso 1 1 calc R . .
H28F H 0.0930 0.6446 0.0619 0.110 Uiso 1 1 calc R . .
Cl1A Cl 0.29686(14) 0.52129(8) 0.55833(5) 0.0673(4) Uani 1 1 d . . .
Cl2A Cl 0.23350(13) 0.57189(9) 0.44621(5) 0.0690(4) Uani 1 1 d . . .
C1C C 0.2526(4) 0.6100(3) 0.50405(16) 0.0445(11) Uani 1 1 d . . .
H1CA H 0.1684 0.6447 0.5153 0.053 Uiso 1 1 calc R . .
H1CB H 0.3221 0.6503 0.4952 0.053 Uiso 1 1 calc R . .
O1A O 0.3396(3) 0.7672(2) 0.34438(14) 0.0682(9) Uani 1 1 d . . .
H1A1 H 0.3885 0.7191 0.3423 0.102 Uiso 1 1 calc R . .
N1A N 0.4316(3) 0.8061(2) 0.49632(12) 0.0336(8) Uani 1 1 d . . .
H1AA H 0.3812 0.8518 0.5066 0.040 Uiso 1 1 calc R . .
N2A N 0.1606(3) 0.8353(2) 0.42269(13) 0.0383(8) Uani 1 1 d . . .
H2AB H 0.1792 0.7789 0.4202 0.046 Uiso 1 1 calc R . .
N3A N -0.0260(3) 0.7750(2) 0.54659(13) 0.0383(8) Uani 1 1 d . . .
H3AB H -0.0037 0.8271 0.5476 0.046 Uiso 1 1 calc R . .
N4A N 0.2581(3) 0.7130(2) 0.61851(12) 0.0354(8) Uani 1 1 d . . .
H4AA H 0.2711 0.6587 0.6122 0.043 Uiso 1 1 calc R . .
C1A C 0.4987(4) 0.7374(3) 0.53053(16) 0.0330(9) Uani 1 1 d . . .
C2A C 0.5634(4) 0.6801(3) 0.49947(16) 0.0361(10) Uani 1 1 d . . .
H2AA H 0.6174 0.6256 0.5120 0.043 Uiso 1 1 calc R . .
C3A C 0.5356(4) 0.7164(3) 0.44526(17) 0.0393(10) Uani 1 1 d . . .
H3AA H 0.5691 0.6905 0.4149 0.047 Uiso 1 1 calc R . .
C4A C 0.4532(4) 0.7942(3) 0.44364(16) 0.0345(10) Uani 1 1 d . . .
C5A C 0.3979(4) 0.8656(3) 0.39857(15) 0.0359(10) Uani 1 1 d . . .
C6A C 0.2524(4) 0.8948(3) 0.41325(15) 0.0339(9) Uani 1 1 d . . .
C7A C 0.1851(4) 0.9733(3) 0.42250(17) 0.0442(11) Uani 1 1 d . . .
H7AA H 0.2222 1.0269 0.4196 0.053 Uiso 1 1 calc R . .
C8A C 0.0502(4) 0.9613(3) 0.43720(17) 0.0486(11) Uani 1 1 d . . .
H8AA H -0.0188 1.0056 0.4461 0.058 Uiso 1 1 calc R . .
C9A C 0.0356(4) 0.8764(3) 0.43655(15) 0.0376(10) Uani 1 1 d . . .
C10A C -0.0821(4) 0.8244(3) 0.45023(16) 0.0427(11) Uani 1 1 d . . .
C11A C -0.0666(4) 0.7546(3) 0.50167(16) 0.0373(10) Uani 1 1 d . . .
C12A C -0.0916(4) 0.6685(3) 0.51670(17) 0.0431(11) Uani 1 1 d . . .
H12A H -0.1214 0.6355 0.4943 0.052 Uiso 1 1 calc R . .
C13A C -0.0658(4) 0.6364(3) 0.57146(17) 0.0423(11) Uani 1 1 d . . .
H13A H -0.0753 0.5781 0.5922 0.051 Uiso 1 1 calc R . .
C14A C -0.0248(4) 0.7035(3) 0.58930(16) 0.0386(10) Uani 1 1 d . . .
C15A C 0.0134(4) 0.7098(3) 0.64382(16) 0.0401(10) Uani 1 1 d . . .
C16A C 0.1374(4) 0.7552(3) 0.63559(15) 0.0363(10) Uani 1 1 d . . .
C17A C 0.1590(4) 0.8366(3) 0.64049(16) 0.0422(11) Uani 1 1 d . . .
H17A H 0.0934 0.8810 0.6517 0.051 Uiso 1 1 calc R . .
C18A C 0.2963(4) 0.8451(3) 0.62606(16) 0.0391(10) Uani 1 1 d . . .
H18A H 0.3383 0.8957 0.6259 0.047 Uiso 1 1 calc R . .
C19A C 0.3564(4) 0.7673(3) 0.61254(15) 0.0327(9) Uani 1 1 d . . .
C20A C 0.4962(4) 0.7386(2) 0.58996(15) 0.0341(9) Uani 1 1 d . . .
C21A C 0.4187(4) 0.8335(3) 0.34487(17) 0.0453(11) Uani 1 1 d . . .
H21A H 0.3981 0.8851 0.3149 0.054 Uiso 1 1 calc R . .
H21B H 0.5133 0.8096 0.3382 0.054 Uiso 1 1 calc R . .
C22A C 0.4750(4) 0.9465(3) 0.38881(18) 0.0512(12) Uani 1 1 d . . .
H22G H 0.4730 0.9662 0.4230 0.077 Uiso 1 1 calc R . .
H22H H 0.4337 0.9953 0.3619 0.077 Uiso 1 1 calc R . .
H22I H 0.5672 0.9295 0.3753 0.077 Uiso 1 1 calc R . .
C23A C -0.0966(5) 0.7801(3) 0.40306(17) 0.0627(14) Uani 1 1 d . . .
H23D H -0.0148 0.7408 0.3959 0.094 Uiso 1 1 calc R . .
H23E H -0.1129 0.8263 0.3704 0.094 Uiso 1 1 calc R . .
H23F H -0.1713 0.7450 0.4129 0.094 Uiso 1 1 calc R . .
C24A C -0.2086(4) 0.8896(3) 0.45871(19) 0.0606(13) Uani 1 1 d . . .
H24G H -0.2860 0.8570 0.4665 0.091 Uiso 1 1 calc R . .
H24H H -0.2185 0.9362 0.4258 0.091 Uiso 1 1 calc R . .
H24I H -0.2019 0.9170 0.4893 0.091 Uiso 1 1 calc R . .
C25A C 0.0341(4) 0.6165(3) 0.67965(17) 0.0540(12) Uani 1 1 d . . .
H25G H 0.1049 0.5794 0.6620 0.081 Uiso 1 1 calc R . .
H25H H -0.0484 0.5895 0.6850 0.081 Uiso 1 1 calc R . .
H25I H 0.0591 0.6205 0.7149 0.081 Uiso 1 1 calc R . .
C26A C -0.1000(4) 0.7670(3) 0.67144(18) 0.0572(13) Uani 1 1 d . . .
H26G H -0.0763 0.7710 0.7069 0.086 Uiso 1 1 calc R . .
H26H H -0.1816 0.7392 0.6764 0.086 Uiso 1 1 calc R . .
H26I H -0.1139 0.8270 0.6486 0.086 Uiso 1 1 calc R . .
C27A C 0.5493(4) 0.6465(3) 0.62117(17) 0.0458(11) Uani 1 1 d . . .
H27G H 0.4955 0.6023 0.6164 0.069 Uiso 1 1 calc R . .
H27H H 0.5449 0.6473 0.6598 0.069 Uiso 1 1 calc R . .
H27I H 0.6416 0.6308 0.6073 0.069 Uiso 1 1 calc R . .
C28A C 0.5871(4) 0.8065(3) 0.59581(17) 0.0450(11) Uani 1 1 d . . .
H28G H 0.6782 0.7881 0.5817 0.067 Uiso 1 1 calc R . .
H28H H 0.5850 0.8084 0.6342 0.067 Uiso 1 1 calc R . .
H28I H 0.5555 0.8658 0.5753 0.067 Uiso 1 1 calc R . .

loop_
_atom_site_aniso_label
_atom_site_aniso_U_11
_atom_site_aniso_U_22
_atom_site_aniso_U_33
_atom_site_aniso_U_23
_atom_site_aniso_U_13
_atom_site_aniso_U_12
N1 0.035(2) 0.036(2) 0.043(2) -0.0114(16) -0.0036(17) -0.0059(16)
O1 0.111(5) 0.088(5) 0.184(7) -0.041(4) 0.057(5) -0.035(4)
O1' 0.24(3) 0.119(16) 0.137(18) -0.027(14) 0.055(18) -0.073(18)
N2 0.042(2) 0.035(2) 0.040(2) -0.0066(18) 0.0037(17) -0.0066(16)
N3 0.0332(19) 0.040(2) 0.0347(19) -0.0079(16) -0.0067(16) -0.0069(16)
N4 0.0312(18) 0.040(2) 0.038(2) -0.0112(17) -0.0060(16) -0.0085(16)
C1 0.031(2) 0.037(2) 0.043(3) 0.000(2) -0.004(2) -0.0039(19)
C2 0.047(3) 0.046(3) 0.052(3) -0.007(2) 0.002(2) 0.000(2)
C3 0.056(3) 0.040(3) 0.049(3) -0.013(2) -0.006(2) -0.007(2)
C4 0.031(2) 0.030(2) 0.045(3) -0.005(2) -0.004(2) -0.0052(18)
C5 0.042(3) 0.029(2) 0.060(3) -0.006(2) -0.007(2) -0.007(2)
C6 0.027(2) 0.039(3) 0.047(3) -0.007(2) -0.006(2) -0.0058(19)
C7 0.066(3) 0.045(3) 0.041(3) -0.004(2) -0.011(2) -0.012(2)
C8 0.059(3) 0.045(3) 0.043(3) -0.014(2) 0.000(2) -0.002(2)
C9 0.029(2) 0.037(2) 0.038(3) -0.011(2) -0.0027(19) -0.0089(19)
C10 0.028(2) 0.038(2) 0.046(3) -0.011(2) -0.0040(19) -0.0077(18)
C11 0.030(2) 0.034(2) 0.035(2) -0.007(2) -0.0062(19) -0.0024(18)
C12 0.036(3) 0.043(3) 0.046(3) -0.008(2) -0.012(2) -0.004(2)
C13 0.040(3) 0.036(2) 0.046(3) -0.003(2) -0.001(2) -0.002(2)
C14 0.030(2) 0.033(2) 0.042(3) -0.010(2) 0.000(2) -0.0036(19)
C15 0.032(2) 0.036(2) 0.052(3) -0.014(2) -0.006(2) -0.0061(19)
C16 0.026(2) 0.039(3) 0.047(3) -0.016(2) 0.000(2) -0.0106(19)
C17 0.036(3) 0.065(3) 0.044(3) -0.020(2) -0.003(2) -0.016(2)
C18 0.039(3) 0.064(3) 0.041(3) -0.005(2) -0.008(2) -0.013(2)
C19 0.023(2) 0.046(3) 0.049(3) 0.003(2) -0.007(2) -0.0093(19)
C20 0.028(2) 0.041(3) 0.074(3) 0.001(2) -0.012(2) -0.005(2)
C21 0.040(3) 0.051(3) 0.088(4) -0.008(3) 0.010(3) -0.008(2)
C22 0.048(3) 0.056(3) 0.113(5) -0.043(3) -0.022(3) -0.006(2)
C23 0.043(3) 0.050(3) 0.050(3) -0.003(2) -0.016(2) -0.014(2)
C24 0.037(2) 0.044(3) 0.060(3) -0.019(2) 0.005(2) -0.006(2)
C25 0.054(3) 0.047(3) 0.100(4) -0.038(3) -0.020(3) -0.006(2)
C26 0.035(3) 0.048(3) 0.071(3) 0.003(2) -0.006(2) -0.011(2)
C27 0.038(3) 0.055(3) 0.133(5) -0.032(3) 0.017(3) -0.006(2)
C28 0.069(4) 0.054(3) 0.124(5) 0.015(3) -0.060(3) -0.013(3)
O1B 0.045(3) 0.152(6) 0.060(4) -0.062(4) 0.018(3) -0.047(4)
O1BA 0.095(7) 0.083(6) 0.063(6) -0.008(5) -0.012(5) -0.029(5)
N1B 0.033(2) 0.045(2) 0.043(2) -0.0132(17) -0.0085(16) -0.0043(17)
N2B 0.042(2) 0.049(2) 0.036(2) -0.0119(18) -0.0018(17) -0.0086(17)
N3B 0.0330(19) 0.045(2) 0.038(2) -0.0063(17) -0.0055(16) -0.0086(16)
N4B 0.039(2) 0.038(2) 0.039(2) -0.0066(16) -0.0023(16) -0.0118(16)
C1B 0.032(2) 0.056(3) 0.035(2) -0.012(2) -0.003(2) -0.001(2)
C2B 0.048(3) 0.060(3) 0.050(3) -0.013(2) 0.001(2) 0.004(2)
C3B 0.052(3) 0.056(3) 0.071(4) -0.027(3) 0.007(3) -0.017(3)
C4B 0.036(3) 0.058(3) 0.047(3) -0.024(2) 0.002(2) -0.011(2)
C5B 0.035(3) 0.077(3) 0.047(3) -0.029(3) -0.001(2) -0.014(2)
C6B 0.037(3) 0.068(3) 0.037(3) -0.009(3) -0.008(2) -0.004(2)
C7B 0.150(6) 0.089(5) 0.050(4) 0.005(4) 0.003(4) 0.031(4)
C8B 0.159(7) 0.065(4) 0.071(4) -0.002(4) 0.004(4) 0.035(4)
C9B 0.041(3) 0.055(3) 0.046(3) -0.013(3) -0.008(2) 0.002(2)
C10B 0.036(2) 0.059(3) 0.056(3) -0.028(2) -0.009(2) 0.000(2)
C11B 0.032(2) 0.049(3) 0.051(3) -0.022(2) -0.003(2) -0.004(2)
C12B 0.033(3) 0.053(3) 0.050(3) -0.016(2) 0.005(2) -0.006(2)
C13B 0.040(3) 0.041(3) 0.038(3) -0.009(2) -0.004(2) 0.001(2)
C14B 0.032(2) 0.035(2) 0.037(2) -0.010(2) -0.011(2) -0.0004(19)
C15B 0.037(2) 0.037(2) 0.039(3) -0.012(2) -0.009(2) -0.0043(19)
C16B 0.028(2) 0.041(2) 0.045(3) -0.011(2) -0.0117(19) -0.0060(19)
C17B 0.056(3) 0.042(3) 0.057(3) -0.008(2) -0.006(2) -0.012(2)
C18B 0.058(3) 0.056(3) 0.048(3) 0.001(2) -0.002(2) -0.019(2)
C19B 0.031(2) 0.058(3) 0.029(2) -0.007(2) -0.0064(18) -0.010(2)
C20B 0.030(2) 0.077(3) 0.037(3) -0.020(2) -0.006(2) -0.005(2)
C21B 0.045(3) 0.148(5) 0.045(3) -0.041(3) -0.002(2) -0.019(3)
C22B 0.042(3) 0.107(4) 0.096(4) -0.065(4) 0.018(3) -0.029(3)
C23B 0.040(3) 0.117(4) 0.070(4) -0.053(3) 0.004(3) -0.023(3)
C24B 0.063(3) 0.098(4) 0.091(4) -0.056(4) -0.039(3) 0.032(3)
C25B 0.052(3) 0.055(3) 0.064(3) -0.028(3) -0.002(2) -0.015(2)
C26B 0.044(3) 0.070(3) 0.037(3) -0.004(2) -0.010(2) -0.011(2)
C27B 0.044(3) 0.113(5) 0.091(4) -0.058(4) -0.021(3) 0.011(3)
C28B 0.060(3) 0.115(5) 0.054(3) -0.033(3) 0.022(3) -0.042(3)
Cl1A 0.0974(10) 0.0478(7) 0.0539(8) -0.0061(6) -0.0194(7) 0.0022(7)
Cl2A 0.0829(9) 0.0782(9) 0.0506(8) -0.0217(7) -0.0115(7) -0.0085(7)
C1C 0.048(3) 0.042(3) 0.045(3) -0.011(2) -0.007(2) -0.006(2)
O1A 0.069(2) 0.071(2) 0.069(2) -0.025(2) -0.0101(19) -0.0031(19)
N1A 0.0328(19) 0.0329(19) 0.035(2) -0.0083(16) -0.0063(16) -0.0012(15)
N2A 0.040(2) 0.0364(19) 0.039(2) -0.0073(16) -0.0089(16) -0.0031(17)
N3A 0.038(2) 0.043(2) 0.034(2) -0.0067(18) -0.0046(16) -0.0085(16)
N4A 0.033(2) 0.0378(19) 0.037(2) -0.0122(16) -0.0057(16) -0.0027(16)
C1A 0.028(2) 0.034(2) 0.035(2) -0.004(2) -0.0017(19) -0.0056(18)
C2A 0.034(2) 0.036(2) 0.037(3) -0.006(2) -0.007(2) 0.0010(19)
C3A 0.033(2) 0.044(3) 0.042(3) -0.014(2) -0.002(2) -0.003(2)
C4A 0.032(2) 0.042(3) 0.032(2) -0.009(2) -0.0035(19) -0.010(2)
C5A 0.033(2) 0.040(2) 0.036(2) -0.009(2) -0.0047(19) -0.0075(19)
C6A 0.039(2) 0.036(2) 0.028(2) -0.0021(19) -0.0093(19) -0.009(2)
C7A 0.047(3) 0.034(3) 0.052(3) -0.008(2) -0.006(2) -0.006(2)
C8A 0.046(3) 0.043(3) 0.054(3) -0.012(2) -0.005(2) 0.007(2)
C9A 0.030(2) 0.052(3) 0.030(2) -0.006(2) -0.0095(19) -0.001(2)
C10A 0.029(2) 0.062(3) 0.036(3) -0.008(2) -0.0076(19) -0.004(2)
C11A 0.027(2) 0.055(3) 0.034(2) -0.015(2) -0.0067(19) -0.007(2)
C12A 0.034(2) 0.058(3) 0.044(3) -0.016(2) -0.008(2) -0.014(2)
C13A 0.034(2) 0.048(3) 0.045(3) -0.004(2) -0.004(2) -0.012(2)
C14A 0.029(2) 0.053(3) 0.034(2) -0.007(2) -0.0050(19) -0.007(2)
C15A 0.032(2) 0.057(3) 0.030(2) -0.001(2) -0.0056(19) -0.010(2)
C16A 0.032(2) 0.047(3) 0.030(2) -0.005(2) -0.0067(19) -0.005(2)
C17A 0.039(3) 0.042(3) 0.045(3) -0.013(2) -0.006(2) 0.005(2)
C18A 0.037(3) 0.036(2) 0.045(3) -0.008(2) -0.006(2) -0.004(2)
C19A 0.031(2) 0.040(2) 0.028(2) -0.0064(19) -0.0062(18) -0.0047(19)
C20A 0.034(2) 0.036(2) 0.032(2) -0.0028(19) -0.0106(19) -0.0043(18)
C21A 0.044(3) 0.050(3) 0.044(3) -0.009(2) -0.005(2) -0.015(2)
C22A 0.051(3) 0.052(3) 0.050(3) -0.002(2) -0.005(2) -0.020(2)
C23A 0.063(3) 0.099(4) 0.039(3) -0.016(3) -0.013(2) -0.038(3)
C24A 0.039(3) 0.080(4) 0.054(3) 0.003(3) -0.010(2) 0.000(2)
C25A 0.051(3) 0.071(3) 0.042(3) 0.002(2) -0.013(2) -0.025(2)
C26A 0.038(3) 0.096(4) 0.040(3) -0.020(3) 0.000(2) -0.012(3)
C27A 0.044(3) 0.049(3) 0.042(3) -0.009(2) -0.007(2) 0.004(2)
C28A 0.037(2) 0.057(3) 0.045(3) -0.013(2) -0.004(2) -0.013(2)

loop_
_atom_type_symbol
_atom_type_description
_atom_type_scat_dispersion_real
_atom_type_scat_dispersion_imag
_atom_type_scat_source
C C 0.0033 0.0016 'International Tables Vol C Tables 4.2.6.8 and 6.1.1.4'
H H 0.0000 0.0000 'International Tables Vol C Tables 4.2.6.8 and 6.1.1.4'
N N 0.0061 0.0033 'International Tables Vol C Tables 4.2.6.8 and 6.1.1.4'
O O 0.0106 0.0060 'International Tables Vol C Tables 4.2.6.8 and 6.1.1.4'
Cl Cl 0.1484 0.1585 'International Tables Vol C Tables 4.2.6.8 and 6.1.1.4'

loop_
_geom_angle_atom_site_label_1
_geom_angle_atom_site_label_2
_geom_angle_atom_site_label_3
_geom_angle
_geom_angle_site_symmetry_1
_geom_angle_site_symmetry_3
_geom_angle_publ_flag
C1 N1 C4 109.7(3) . . ?
C1 N1 H1A 125.1 . . ?
C4 N1 H1A 125.1 . . ?
C21 O1 H1 109.5 . . ?
C21 O1' H1' 109.5 . . ?
C6 N2 C9 111.4(3) . . ?
C6 N2 H2B 124.3 . . ?
C9 N2 H2B 124.3 . . ?
C11 N3 C14 110.4(3) . . ?
C11 N3 H3B 124.8 . . ?
C14 N3 H3B 124.8 . . ?
C19 N4 C16 111.4(3) . . ?
C19 N4 H4A 124.3 . . ?
C16 N4 H4A 124.3 . . ?
C2 C1 N1 106.6(3) . . ?
C2 C1 C20 130.6(4) . . ?
N1 C1 C20 122.5(3) . . ?
C1 C2 C3 107.8(4) . . ?
C1 C2 H2A 126.1 . . ?
C3 C2 H2A 126.1 . . ?
C4 C3 C2 108.7(4) . . ?
C4 C3 H3A 125.6 . . ?
C2 C3 H3A 125.6 . . ?
C3 C4 N1 107.1(3) . . ?
C3 C4 C5 131.1(3) . . ?
N1 C4 C5 121.8(3) . . ?
C6 C5 C21 110.6(4) . . ?
C6 C5 C4 112.0(3) . . ?
C21 C5 C4 108.4(3) . . ?
C6 C5 C22 109.6(3) . . ?
C21 C5 C22 106.9(3) . . ?
C4 C5 C22 109.3(3) . . ?
C7 C6 N2 106.2(4) . . ?
C7 C6 C5 132.6(4) . . ?
N2 C6 C5 121.0(4) . . ?
C6 C7 C8 108.0(4) . . ?
C6 C7 H7A 126.0 . . ?
C8 C7 H7A 126.0 . . ?
C9 C8 C7 108.6(4) . . ?
C9 C8 H8A 125.7 . . ?
C7 C8 H8A 125.7 . . ?
C8 C9 N2 105.7(4) . . ?
C8 C9 C10 132.6(4) . . ?
N2 C9 C10 121.6(3) . . ?
C9 C10 C11 111.8(3) . . ?
C9 C10 C24 109.3(3) . . ?
C11 C10 C24 109.1(3) . . ?
C9 C10 C23 109.8(3) . . ?
C11 C10 C23 109.1(3) . . ?
C24 C10 C23 107.6(3) . . ?
C12 C11 N3 107.1(3) . . ?
C12 C11 C10 130.5(4) . . ?
N3 C11 C10 122.3(3) . . ?
C11 C12 C13 108.0(4) . . ?
C11 C12 H12B 126.0 . . ?
C13 C12 H12B 126.0 . . ?
C14 C13 C12 107.8(4) . . ?
C14 C13 H13B 126.1 . . ?
C12 C13 H13B 126.1 . . ?
C13 C14 N3 106.6(3) . . ?
C13 C14 C15 131.2(4) . . ?
N3 C14 C15 122.1(4) . . ?
C16 C15 C14 111.5(3) . . ?
C16 C15 C26 110.0(3) . . ?
C14 C15 C26 109.3(3) . . ?
C16 C15 C25 109.5(3) . . ?
C14 C15 C25 108.4(3) . . ?
C26 C15 C25 108.1(3) . . ?
C17 C16 N4 106.2(4) . . ?
C17 C16 C15 131.6(4) . . ?
N4 C16 C15 122.2(3) . . ?
C16 C17 C18 108.2(4) . . ?
C16 C17 H17B 125.9 . . ?
C18 C17 H17B 125.9 . . ?
C19 C18 C17 108.2(4) . . ?
C19 C18 H18B 125.9 . . ?
C17 C18 H18B 125.9 . . ?
N4 C19 C18 106.0(4) . . ?
N4 C19 C20 122.6(4) . . ?
C18 C19 C20 131.2(4) . . ?
C19 C20 C1 112.5(3) . . ?
C19 C20 C28 109.5(4) . . ?
C1 C20 C28 108.6(3) . . ?
C19 C20 C27 108.8(3) . . ?
C1 C20 C27 108.2(4) . . ?
C28 C20 C27 109.1(4) . . ?
O1' C21 O1 115.0(10) . . ?
O1' C21 C5 114.4(6) . . ?
O1 C21 C5 110.8(5) . . ?
O1 C21 H21F 115.3 . . ?
C5 C21 H21F 109.7 . . ?
O1' C21 H21G 104.2 . . ?
O1 C21 H21G 102.3 . . ?
C5 C21 H21G 108.9 . . ?
H21F C21 H21G 109.5 . . ?
O1' C21 H21H 109.8 . . ?
C5 C21 H21H 109.8 . . ?
H21F C21 H21H 109.5 . . ?
H21G C21 H21H 109.5 . . ?
C5 C22 H22A 109.5 . . ?
C5 C22 H22B 109.5 . . ?
H22A C22 H22B 109.5 . . ?
C5 C22 H22C 109.5 . . ?
H22A C22 H22C 109.5 . . ?
H22B C22 H22C 109.5 . . ?
C10 C23 H23A 109.5 . . ?
C10 C23 H23B 109.5 . . ?
H23A C23 H23B 109.5 . . ?
C10 C23 H23C 109.5 . . ?
H23A C23 H23C 109.5 . . ?
H23B C23 H23C 109.5 . . ?
C10 C24 H24A 109.5 . . ?
C10 C24 H24B 109.5 . . ?
H24A C24 H24B 109.5 . . ?
C10 C24 H24C 109.5 . . ?
H24A C24 H24C 109.5 . . ?
H24B C24 H24C 109.5 . . ?
C15 C25 H25A 109.5 . . ?
C15 C25 H25B 109.5 . . ?
H25A C25 H25B 109.5 . . ?
C15 C25 H25C 109.5 . . ?
H25A C25 H25C 109.5 . . ?
H25B C25 H25C 109.5 . . ?
C15 C26 H26A 109.5 . . ?
C15 C26 H26B 109.5 . . ?
H26A C26 H26B 109.5 . . ?
C15 C26 H26C 109.5 . . ?
H26A C26 H26C 109.5 . . ?
H26B C26 H26C 109.5 . . ?
C20 C27 H27A 109.5 . . ?
C20 C27 H27B 109.5 . . ?
H27A C27 H27B 109.5 . . ?
C20 C27 H27C 109.5 . . ?
H27A C27 H27C 109.5 . . ?
H27B C27 H27C 109.5 . . ?
C20 C28 H28A 109.5 . . ?
C20 C28 H28B 109.5 . . ?
H28A C28 H28B 109.5 . . ?
C20 C28 H28C 109.5 . . ?
H28A C28 H28C 109.5 . . ?
H28B C28 H28C 109.5 . . ?
C21B O1B H1B 109.5 . . ?
H1B O1B H21E 108.3 . . ?
C23B O1BA H1BA 109.5 . . ?
H1BA O1BA H23I 113.3 . . ?
C4B N1B C1B 111.1(3) . . ?
C4B N1B H1BN 124.5 . . ?
C1B N1B H1BN 124.5 . . ?
C6B N2B C9B 111.9(4) . . ?
C6B N2B H2BN 124.0 . . ?
C9B N2B H2BN 124.0 . . ?
C14B N3B C11B 110.3(2) . . ?
C14B N3B H3BN 124.9 . . ?
C11B N3B H3BN 124.9 . . ?
C19B N4B C16B 111.0(2) . . ?
C19B N4B H4BN 124.5 . . ?
C16B N4B H4BN 124.5 . . ?
C2B C1B N1B 106.3(3) . . ?
C2B C1B C20B 132.5(4) . . ?
N1B C1B C20B 121.0(3) . . ?
C1B C2B C3B 107.6(4) . . ?
C1B C2B H2BB 126.2 . . ?
C3B C2B H2BB 126.2 . . ?
C4B C3B C2B 108.3(4) . . ?
C4B C3B H3BB 125.9 . . ?
C2B C3B H3BB 125.9 . . ?
C3B C4B N1B 106.7(4) . . ?
C3B C4B C5B 131.9(4) . . ?
N1B C4B C5B 121.3(4) . . ?
C6B C5B C4B 109.7(3) . . ?
C6B C5B C22B 110.3(3) . . ?
C4B C5B C22B 109.8(3) . . ?
C6B C5B C21B 107.6(3) . . ?
C4B C5B C21B 110.3(3) . . ?
C22B C5B C21B 109.1(3) . . ?
N2B C6B C7B 105.6(4) . . ?
N2B C6B C5B 123.3(4) . . ?
C7B C6B C5B 130.7(5) . . ?
C6B C7B C8B 107.4(5) . . ?
C6B C7B H7BA 126.3 . . ?
C8B C7B H7BA 126.3 . . ?
C9B C8B C7B 108.6(5) . . ?
C9B C8B H8BA 125.7 . . ?
C7B C8B H8BA 125.7 . . ?
C8B C9B N2B 106.1(4) . . ?
C8B C9B C10B 131.0(5) . . ?
N2B C9B C10B 122.6(4) . . ?
C9B C10B C11B 111.3(3) . . ?
C9B C10B C24B 109.2(3) . . ?
C11B C10B C24B 110.1(2) . . ?
C9B C10B C23B 110.5(3) . . ?
C11B C10B C23B 108.2(3) . . ?
C24B C10B C23B 107.5(3) . . ?
C12B C11B N3B 106.4(3) . . ?
C12B C11B C10B 131.6(3) . . ?
N3B C11B C10B 121.9(3) . . ?
C11B C12B C13B 108.6(4) . . ?
C11B C12B H12C 125.7 . . ?
C13B C12B H12C 125.7 . . ?
C14B C13B C12B 107.7(4) . . ?
C14B C13B H13C 126.1 . . ?
C12B C13B H13C 126.1 . . ?
C13B C14B N3B 107.1(3) . . ?
C13B C14B C15B 130.2(4) . . ?
N3B C14B C15B 122.6(3) . . ?
C16B C15B C14B 111.5(3) . . ?
C16B C15B C26B 109.9(3) . . ?
C14B C15B C26B 109.0(3) . . ?
C16B C15B C25B 108.9(3) . . ?
C14B C15B C25B 108.6(3) . . ?
C26B C15B C25B 108.8(3) . . ?
C17B C16B N4B 106.6(3) . . ?
C17B C16B C15B 130.9(4) . . ?
N4B C16B C15B 122.4(3) . . ?
C16B C17B C18B 107.5(4) . . ?
C16B C17B H17C 126.3 . . ?
C18B C17B H17C 126.3 . . ?
C19B C18B C17B 108.2(4) . . ?
C19B C18B H18C 125.9 . . ?
C17B C18B H18C 125.9 . . ?
C18B C19B N4B 106.7(3) . . ?
C18B C19B C20B 130.4(4) . . ?
N4B C19B C20B 122.8(3) . . ?
C19B C20B C1B 111.5(3) . . ?
C19B C20B C27B 110.2(3) . . ?
C1B C20B C27B 108.6(3) . . ?
C19B C20B C28B 109.2(4) . . ?
C1B C20B C28B 108.8(3) . . ?
C27B C20B C28B 108.4(4) . . ?
O1B C21B C5B 114.4(4) . . ?
O1B C21B H21C 107.8 . . ?
C5B C21B H21C 109.3 . . ?
O1B C21B H21D 106.6 . . ?
C5B C21B H21D 109.2 . . ?
H21C C21B H21D 109.5 . . ?
C5B C21B H21E 109.9 . . ?
H21C C21B H21E 109.5 . . ?
H21D C21B H21E 109.5 . . ?
C5B C22B H22D 109.5 . . ?
C5B C22B H22E 109.5 . . ?
H22D C22B H22E 109.5 . . ?
C5B C22B H22F 109.5 . . ?
H22D C22B H22F 109.5 . . ?
H22E C22B H22F 109.5 . . ?
O1BA C23B C10B 112.6(4) . . ?
O1BA C23B H23G 107.1 . . ?
C10B C23B H23G 109.5 . . ?
O1BA C23B H23H 109.1 . . ?
C10B C23B H23H 109.0 . . ?
H23G C23B H23H 109.5 . . ?
C10B C23B H23I 109.9 . . ?
H23G C23B H23I 109.5 . . ?
H23H C23B H23I 109.5 . . ?
C10B C24B H24D 109.5 . . ?
C10B C24B H24E 109.5 . . ?
H24D C24B H24E 109.5 . . ?
C10B C24B H24F 109.5 . . ?
H24D C24B H24F 109.5 . . ?
H24E C24B H24F 109.5 . . ?
C15B C25B H25D 109.5 . . ?
C15B C25B H25E 109.5 . . ?
H25D C25B H25E 109.5 . . ?
C15B C25B H25F 109.5 . . ?
H25D C25B H25F 109.5 . . ?
H25E C25B H25F 109.5 . . ?
C15B C26B H26D 109.5 . . ?
C15B C26B H26E 109.5 . . ?
H26D C26B H26E 109.5 . . ?
C15B C26B H26F 109.5 . . ?
H26D C26B H26F 109.5 . . ?
H26E C26B H26F 109.5 . . ?
C20B C27B H27D 109.5 . . ?
C20B C27B H27E 109.5 . . ?
H27D C27B H27E 109.5 . . ?
C20B C27B H27F 109.5 . . ?
H27D C27B H27F 109.5 . . ?
H27E C27B H27F 109.5 . . ?
C20B C28B H28D 109.5 . . ?
C20B C28B H28E 109.5 . . ?
H28D C28B H28E 109.5 . . ?
C20B C28B H28F 109.5 . . ?
H28D C28B H28F 109.5 . . ?
H28E C28B H28F 109.5 . . ?
Cl2A C1C Cl1A 111.9(2) . . ?
Cl2A C1C H1CA 109.2 . . ?
Cl1A C1C H1CA 109.2 . . ?
Cl2A C1C H1CB 109.2 . . ?
Cl1A C1C H1CB 109.2 . . ?
H1CA C1C H1CB 107.9 . . ?
C21A O1A H1A1 109.5 . . ?
C1A N1A C4A 111.1(3) . . ?
C1A N1A H1AA 124.4 . . ?
C4A N1A H1AA 124.4 . . ?
C6A N2A C9A 110.6(3) . . ?
C6A N2A H2AB 124.7 . . ?
C9A N2A H2AB 124.7 . . ?
C14A N3A C11A 111.1(3) . . ?
C14A N3A H3AB 124.5 . . ?
C11A N3A H3AB 124.5 . . ?
C16A N4A C19A 111.0(3) . . ?
C16A N4A H4AA 124.5 . . ?
C19A N4A H4AA 124.5 . . ?
C2A C1A N1A 106.6(3) . . ?
C2A C1A C20A 132.7(4) . . ?
N1A C1A C20A 120.6(3) . . ?
C1A C2A C3A 107.6(4) . . ?
C1A C2A H2AA 126.2 . . ?
C3A C2A H2AA 126.2 . . ?
C4A C3A C2A 108.9(3) . . ?
C4A C3A H3AA 125.6 . . ?
C2A C3A H3AA 125.6 . . ?
C3A C4A N1A 105.7(4) . . ?
C3A C4A C5A 134.0(4) . . ?
N1A C4A C5A 120.0(3) . . ?
C4A C5A C6A 110.4(3) . . ?
C4A C5A C21A 111.0(3) . . ?
C6A C5A C21A 111.0(3) . . ?
C4A C5A C22A 109.4(3) . . ?
C6A C5A C22A 109.2(3) . . ?
C21A C5A C22A 105.8(3) . . ?
C7A C6A N2A 106.4(3) . . ?
C7A C6A C5A 132.5(3) . . ?
N2A C6A C5A 121.0(3) . . ?
C6A C7A C8A 108.0(3) . . ?
C6A C7A H7AA 126.0 . . ?
C8A C7A H7AA 126.0 . . ?
C9A C8A C7A 108.8(4) . . ?
C9A C8A H8AA 125.6 . . ?
C7A C8A H8AA 125.6 . . ?
C8A C9A N2A 106.2(3) . . ?
C8A C9A C10A 133.0(4) . . ?
N2A C9A C10A 120.7(4) . . ?
C11A C10A C9A 110.5(3) . . ?
C11A C10A C24A 108.8(3) . . ?
C9A C10A C24A 108.7(4) . . ?
C11A C10A C23A 110.1(4) . . ?
C9A C10A C23A 110.2(3) . . ?
C24A C10A C23A 108.6(4) . . ?
C12A C11A N3A 106.2(4) . . ?
C12A C11A C10A 132.9(4) . . ?
N3A C11A C10A 120.8(4) . . ?
C11A C12A C13A 108.2(3) . . ?
C11A C12A H12A 125.9 . . ?
C13A C12A H12A 125.9 . . ?
C14A C13A C12A 108.1(4) . . ?
C14A C13A H13A 125.9 . . ?
C12A C13A H13A 125.9 . . ?
N3A C14A C13A 106.4(3) . . ?
N3A C14A C15A 121.2(3) . . ?
C13A C14A C15A 132.5(4) . . ?
C16A C15A C14A 109.6(3) . . ?
C16A C15A C25A 111.4(3) . . ?
C14A C15A C25A 109.5(3) . . ?
C16A C15A C26A 108.3(3) . . ?
C14A C15A C26A 109.0(3) . . ?
C25A C15A C26A 109.0(3) . . ?
C17A C16A N4A 106.4(3) . . ?
C17A C16A C15A 132.8(4) . . ?
N4A C16A C15A 120.8(3) . . ?
C16A C17A C18A 108.8(3) . . ?
C16A C17A H17A 125.6 . . ?
C18A C17A H17A 125.6 . . ?
C19A C18A C17A 107.5(3) . . ?
C19A C18A H18A 126.3 . . ?
C17A C18A H18A 126.3 . . ?
C18A C19A N4A 106.4(3) . . ?
C18A C19A C20A 132.4(3) . . ?
N4A C19A C20A 121.0(3) . . ?
C1A C20A C19A 109.9(3) . . ?
C1A C20A C27A 109.9(3) . . ?
C19A C20A C27A 110.8(3) . . ?
C1A C20A C28A 108.9(3) . . ?
C19A C20A C28A 108.8(3) . . ?
C27A C20A C28A 108.4(3) . . ?
O1A C21A C5A 113.0(3) . . ?
O1A C21A H21A 109.0 . . ?
C5A C21A H21A 109.0 . . ?
O1A C21A H21B 109.0 . . ?
C5A C21A H21B 109.0 . . ?
H21A C21A H21B 107.8 . . ?
C5A C22A H22G 109.5 . . ?
C5A C22A H22H 109.5 . . ?
H22G C22A H22H 109.5 . . ?
C5A C22A H22I 109.5 . . ?
H22G C22A H22I 109.5 . . ?
H22H C22A H22I 109.5 . . ?
C10A C23A H23D 109.5 . . ?
C10A C23A H23E 109.5 . . ?
H23D C23A H23E 109.5 . . ?
C10A C23A H23F 109.5 . . ?
H23D C23A H23F 109.5 . . ?
H23E C23A H23F 109.5 . . ?
C10A C24A H24G 109.5 . . ?
C10A C24A H24H 109.5 . . ?
H24G C24A H24H 109.5 . . ?
C10A C24A H24I 109.5 . . ?
H24G C24A H24I 109.5 . . ?
H24H C24A H24I 109.5 . . ?
C15A C25A H25G 109.5 . . ?
C15A C25A H25H 109.5 . . ?
H25G C25A H25H 109.5 . . ?
C15A C25A H25I 109.5 . . ?
H25G C25A H25I 109.5 . . ?
H25H C25A H25I 109.5 . . ?
C15A C26A H26G 109.5 . . ?
C15A C26A H26H 109.5 . . ?
H26G C26A H26H 109.5 . . ?
C15A C26A H26I 109.5 . . ?
H26G C26A H26I 109.5 . . ?
H26H C26A H26I 109.5 . . ?
C20A C27A H27G 109.5 . . ?
C20A C27A H27H 109.5 . . ?
H27G C27A H27H 109.5 . . ?
C20A C27A H27I 109.5 . . ?
H27G C27A H27I 109.5 . . ?
H27H C27A H27I 109.5 . . ?
C20A C28A H28G 109.5 . . ?
C20A C28A H28H 109.5 . . ?
H28G C28A H28H 109.5 . . ?
C20A C28A H28I 109.5 . . ?
H28G C28A H28I 109.5 . . ?
H28H C28A H28I 109.5 . . ?

loop_
_geom_bond_atom_site_label_1
_geom_bond_atom_site_label_2
_geom_bond_distance
_geom_bond_site_symmetry_2
_geom_bond_publ_flag
N1 C1 1.383(5) . ?
N1 C4 1.384(4) . ?
N1 H1A 0.8800 . ?
O1 C21 1.448(5) . ?
O1 H1 0.8400 . ?
O1 H21H 0.5128 . ?
O1' C21 1.414(8) . ?
O1' H1' 0.8400 . ?
O1' H21F 0.4689 . ?
N2 C6 1.365(5) . ?
N2 C9 1.375(5) . ?
N2 H2B 0.8800 . ?
N3 C11 1.375(4) . ?
N3 C14 1.384(5) . ?
N3 H3B 0.8800 . ?
N4 C19 1.374(5) . ?
N4 C16 1.375(4) . ?
N4 H4A 0.8800 . ?
C1 C2 1.373(5) . ?
C1 C20 1.511(5) . ?
C2 C3 1.409(6) . ?
C2 H2A 0.9500 . ?
C3 C4 1.350(5) . ?
C3 H3A 0.9500 . ?
C4 C5 1.511(5) . ?
C5 C6 1.503(5) . ?
C5 C21 1.509(6) . ?
C5 C22 1.549(6) . ?
C6 C7 1.356(5) . ?
C7 C8 1.412(6) . ?
C7 H7A 0.9500 . ?
C8 C9 1.353(5) . ?
C8 H8A 0.9500 . ?
C9 C10 1.496(5) . ?
C10 C11 1.521(5) . ?
C10 C24 1.531(5) . ?
C10 C23 1.538(5) . ?
C11 C12 1.353(5) . ?
C12 C13 1.431(5) . ?
C12 H12B 0.9500 . ?
C13 C14 1.361(5) . ?
C13 H13B 0.9500 . ?
C14 C15 1.515(5) . ?
C15 C16 1.501(6) . ?
C15 C26 1.540(5) . ?
C15 C25 1.544(5) . ?
C16 C17 1.373(5) . ?
C17 C18 1.410(6) . ?
C17 H17B 0.9500 . ?
C18 C19 1.376(5) . ?
C18 H18B 0.9500 . ?
C19 C20 1.500(6) . ?
C20 C28 1.535(6) . ?
C20 C27 1.559(6) . ?
C21 H21F 0.9599 . ?
C21 H21G 0.9599 . ?
C21 H21H 0.9600 . ?
C22 H22A 0.9800 . ?
C22 H22B 0.9800 . ?
C22 H22C 0.9800 . ?
C23 H23A 0.9800 . ?
C23 H23B 0.9800 . ?
C23 H23C 0.9800 . ?
C24 H24A 0.9800 . ?
C24 H24B 0.9800 . ?
C24 H24C 0.9800 . ?
C25 H25A 0.9800 . ?
C25 H25B 0.9800 . ?
C25 H25C 0.9800 . ?
C26 H26A 0.9800 . ?
C26 H26B 0.9800 . ?
C26 H26C 0.9800 . ?
C27 H27A 0.9800 . ?
C27 H27B 0.9800 . ?
C27 H27C 0.9800 . ?
C28 H28A 0.9800 . ?
C28 H28B 0.9800 . ?
C28 H28C 0.9800 . ?
O1B C21B 1.417(4) . ?
O1B H1B 0.8400 . ?
O1BA C23B 1.420(6) . ?
O1BA H1BA 0.8400 . ?
N1B C4B 1.372(5) . ?
N1B C1B 1.372(5) . ?
N1B H1BN 0.8800 . ?
N2B C6B 1.367(5) . ?
N2B C9B 1.369(5) . ?
N2B H2BN 0.8800 . ?
N3B C14B 1.371(4) . ?
N3B C11B 1.378(4) . ?
N3B H3BN 0.8800 . ?
N4B C19B 1.365(4) . ?
N4B C16B 1.380(4) . ?
N4B H4BN 0.8800 . ?
C1B C2B 1.365(6) . ?
C1B C20B 1.510(4) . ?
C2B C3B 1.426(6) . ?
C2B H2BB 0.9500 . ?
C3B C4B 1.350(6) . ?
C3B H3BB 0.9500 . ?
C4B C5B 1.513(6) . ?
C5B C6B 1.501(6) . ?
C5B C22B 1.526(4) . ?
C5B C21B 1.542(5) . ?
C6B C7B 1.368(7) . ?
C7B C8B 1.431(7) . ?
C7B H7BA 0.9500 . ?
C8B C9B 1.339(7) . ?
C8B H8BA 0.9500 . ?
C9B C10B 1.501(6) . ?
C10B C11B 1.521(4) . ?
C10B C24B 1.531(5) . ?
C10B C23B 1.538(4) . ?
C11B C12B 1.351(6) . ?
C12B C13B 1.413(5) . ?
C12B H12C 0.9500 . ?
C13B C14B 1.353(5) . ?
C13B H13C 0.9500 . ?
C14B C15B 1.522(5) . ?
C15B C16B 1.510(5) . ?
C15B C26B 1.524(6) . ?
C15B C25B 1.537(5) . ?
C16B C17B 1.354(5) . ?
C17B C18B 1.433(6) . ?
C17B H17C 0.9500 . ?
C18B C19B 1.350(5) . ?
C18B H18C 0.9500 . ?
C19B C20B 1.498(5) . ?
C20B C27B 1.543(6) . ?
C20B C28B 1.545(6) . ?
C21B H21C 0.9600 . ?
C21B H21D 0.9601 . ?
C21B H21E 0.9600 . ?
C22B H22D 0.9800 . ?
C22B H22E 0.9800 . ?
C22B H22F 0.9800 . ?
C23B H23G 0.9600 . ?
C23B H23H 0.9600 . ?
C23B H23I 0.9599 . ?
C24B H24D 0.9800 . ?
C24B H24E 0.9800 . ?
C24B H24F 0.9800 . ?
C25B H25D 0.9800 . ?
C25B H25E 0.9800 . ?
C25B H25F 0.9800 . ?
C26B H26D 0.9800 . ?
C26B H26E 0.9800 . ?
C26B H26F 0.9800 . ?
C27B H27D 0.9800 . ?
C27B H27E 0.9800 . ?
C27B H27F 0.9800 . ?
C28B H28D 0.9800 . ?
C28B H28E 0.9800 . ?
C28B H28F 0.9800 . ?
Cl1A C1C 1.765(4) . ?
Cl2A C1C 1.746(4) . ?
C1C H1CA 0.9900 . ?
C1C H1CB 0.9900 . ?
O1A C21A 1.406(4) . ?
O1A H1A1 0.8400 . ?
N1A C1A 1.370(5) . ?
N1A C4A 1.377(5) . ?
N1A H1AA 0.8800 . ?
N2A C6A 1.379(4) . ?
N2A C9A 1.381(5) . ?
N2A H2AB 0.8800 . ?
N3A C14A 1.365(5) . ?
N3A C11A 1.379(5) . ?
N3A H3AB 0.8800 . ?
N4A C16A 1.374(5) . ?
N4A C19A 1.381(4) . ?
N4A H4AA 0.8800 . ?
C1A C2A 1.361(5) . ?
C1A C20A 1.511(5) . ?
C2A C3A 1.414(5) . ?
C2A H2AA 0.9500 . ?
C3A C4A 1.359(5) . ?
C3A H3AA 0.9500 . ?
C4A C5A 1.504(5) . ?
C5A C6A 1.514(5) . ?
C5A C21A 1.534(5) . ?
C5A C22A 1.540(5) . ?
C6A C7A 1.358(5) . ?
C7A C8A 1.414(5) . ?
C7A H7AA 0.9500 . ?
C8A C9A 1.352(5) . ?
C8A H8AA 0.9500 . ?
C9A C10A 1.513(5) . ?
C10A C11A 1.507(6) . ?
C10A C24A 1.540(6) . ?
C10A C23A 1.543(5) . ?
C11A C12A 1.359(5) . ?
C12A C13A 1.413(6) . ?
C12A H12A 0.9500 . ?
C13A C14A 1.365(5) . ?
C13A H13A 0.9500 . ?
C14A C15A 1.515(5) . ?
C15A C16A 1.514(5) . ?
C15A C25A 1.527(6) . ?
C15A C26A 1.543(6) . ?
C16A C17A 1.350(5) . ?
C17A C18A 1.426(5) . ?
C17A H17A 0.9500 . ?
C18A C19A 1.363(5) . ?
C18A H18A 0.9500 . ?
C19A C20A 1.512(5) . ?
C20A C27A 1.526(5) . ?
C20A C28A 1.551(5) . ?
C21A H21A 0.9900 . ?
C21A H21B 0.9900 . ?
C22A H22G 0.9800 . ?
C22A H22H 0.9800 . ?
C22A H22I 0.9800 . ?
C23A H23D 0.9800 . ?
C23A H23E 0.9800 . ?
C23A H23F 0.9800 . ?
C24A H24G 0.9800 . ?
C24A H24H 0.9800 . ?
C24A H24I 0.9800 . ?
C25A H25G 0.9800 . ?
C25A H25H 0.9800 . ?
C25A H25I 0.9800 . ?
C26A H26G 0.9800 . ?
C26A H26H 0.9800 . ?
C26A H26I 0.9800 . ?
C27A H27G 0.9800 . ?
C27A H27H 0.9800 . ?
C27A H27I 0.9800 . ?
C28A H28G 0.9800 . ?
C28A H28H 0.9800 . ?
C28A H28I 0.9800 . ?

loop_
_geom_torsion_atom_site_label_1
_geom_torsion_atom_site_label_2
_geom_torsion_atom_site_label_3
_geom_torsion_atom_site_label_4
_geom_torsion
_geom_torsion_site_symmetry_1
_geom_torsion_site_symmetry_2
_geom_torsion_site_symmetry_3
_geom_torsion_site_symmetry_4
_geom_torsion_publ_flag
C4 N1 C1 C2 0.3(4) . . . . ?
C4 N1 C1 C20 174.2(4) . . . . ?
N1 C1 C2 C3 -0.1(5) . . . . ?
C20 C1 C2 C3 -173.4(4) . . . . ?
C1 C2 C3 C4 -0.1(5) . . . . ?
C2 C3 C4 N1 0.3(5) . . . . ?
C2 C3 C4 C5 177.6(4) . . . . ?
C1 N1 C4 C3 -0.4(4) . . . . ?
C1 N1 C4 C5 -178.0(4) . . . . ?
C3 C4 C5 C6 148.2(4) . . . . ?
N1 C4 C5 C6 -34.9(5) . . . . ?
C3 C4 C5 C21 -89.6(5) . . . . ?
N1 C4 C5 C21 87.3(5) . . . . ?
C3 C4 C5 C22 26.5(6) . . . . ?
N1 C4 C5 C22 -156.5(4) . . . . ?
C9 N2 C6 C7 0.0(4) . . . . ?
C9 N2 C6 C5 -175.9(3) . . . . ?
C21 C5 C6 C7 3.1(6) . . . . ?
C4 C5 C6 C7 124.0(5) . . . . ?
C22 C5 C6 C7 -114.5(5) . . . . ?
C21 C5 C6 N2 177.7(3) . . . . ?
C4 C5 C6 N2 -61.3(5) . . . . ?
C22 C5 C6 N2 60.2(5) . . . . ?
N2 C6 C7 C8 0.3(4) . . . . ?
C5 C6 C7 C8 175.5(4) . . . . ?
C6 C7 C8 C9 -0.5(5) . . . . ?
C7 C8 C9 N2 0.4(4) . . . . ?
C7 C8 C9 C10 -176.8(4) . . . . ?
C6 N2 C9 C8 -0.2(4) . . . . ?
C6 N2 C9 C10 177.3(3) . . . . ?
C8 C9 C10 C11 -127.8(4) . . . . ?
N2 C9 C10 C11 55.4(4) . . . . ?
C8 C9 C10 C24 -6.9(6) . . . . ?
N2 C9 C10 C24 176.3(3) . . . . ?
C8 C9 C10 C23 110.9(5) . . . . ?
N2 C9 C10 C23 -65.9(4) . . . . ?
C14 N3 C11 C12 -0.7(4) . . . . ?
C14 N3 C11 C10 175.9(3) . . . . ?
C9 C10 C11 C12 -139.8(4) . . . . ?
C24 C10 C11 C12 99.2(5) . . . . ?
C23 C10 C11 C12 -18.1(5) . . . . ?
C9 C10 C11 N3 44.5(5) . . . . ?
C24 C10 C11 N3 -76.5(4) . . . . ?
C23 C10 C11 N3 166.2(3) . . . . ?
N3 C11 C12 C13 0.3(4) . . . . ?
C10 C11 C12 C13 -175.8(4) . . . . ?
C11 C12 C13 C14 0.1(4) . . . . ?
C12 C13 C14 N3 -0.5(4) . . . . ?
C12 C13 C14 C15 175.7(4) . . . . ?
C11 N3 C14 C13 0.7(4) . . . . ?
C11 N3 C14 C15 -175.9(3) . . . . ?
C13 C14 C15 C16 141.3(4) . . . . ?
N3 C14 C15 C16 -43.1(5) . . . . ?
C13 C14 C15 C26 19.5(6) . . . . ?
N3 C14 C15 C26 -164.8(3) . . . . ?
C13 C14 C15 C25 -98.1(5) . . . . ?
N3 C14 C15 C25 77.6(5) . . . . ?
C19 N4 C16 C17 -0.4(4) . . . . ?
C19 N4 C16 C15 -177.7(3) . . . . ?
C14 C15 C16 C17 129.8(4) . . . . ?
C26 C15 C16 C17 -108.8(5) . . . . ?
C25 C15 C16 C17 9.8(6) . . . . ?
C14 C15 C16 N4 -53.6(5) . . . . ?
C26 C15 C16 N4 67.8(4) . . . . ?
C25 C15 C16 N4 -173.6(3) . . . . ?
N4 C16 C17 C18 0.4(4) . . . . ?
C15 C16 C17 C18 177.3(4) . . . . ?
C16 C17 C18 C19 -0.2(5) . . . . ?
C16 N4 C19 C18 0.3(4) . . . . ?
C16 N4 C19 C20 176.2(3) . . . . ?
C17 C18 C19 N4 0.0(4) . . . . ?
C17 C18 C19 C20 -175.5(4) . . . . ?
N4 C19 C20 C1 53.2(5) . . . . ?
C18 C19 C20 C1 -131.9(4) . . . . ?
N4 C19 C20 C28 174.1(4) . . . . ?
C18 C19 C20 C28 -11.0(6) . . . . ?
N4 C19 C20 C27 -66.7(5) . . . . ?
C18 C19 C20 C27 108.2(5) . . . . ?
C2 C1 C20 C19 -144.4(4) . . . . ?
N1 C1 C20 C19 43.2(5) . . . . ?
C2 C1 C20 C28 94.2(6) . . . . ?
N1 C1 C20 C28 -78.2(5) . . . . ?
C2 C1 C20 C27 -24.1(6) . . . . ?
N1 C1 C20 C27 163.5(4) . . . . ?
C6 C5 C21 O1' 64.3(12) . . . . ?
C4 C5 C21 O1' -58.7(12) . . . . ?
C22 C5 C21 O1' -176.4(11) . . . . ?
C6 C5 C21 O1 -67.7(5) . . . . ?
C4 C5 C21 O1 169.3(4) . . . . ?
C22 C5 C21 O1 51.6(5) . . . . ?
C4B N1B C1B C2B -1.6(5) . . . . ?
C4B N1B C1B C20B -177.3(3) . . . . ?
N1B C1B C2B C3B 0.9(5) . . . . ?
C20B C1B C2B C3B 176.0(4) . . . . ?
C1B C2B C3B C4B 0.0(5) . . . . ?
C2B C3B C4B N1B -1.0(5) . . . . ?
C2B C3B C4B C5B -176.7(4) . . . . ?
C1B N1B C4B C3B 1.6(5) . . . . ?
C1B N1B C4B C5B 177.9(3) . . . . ?
C3B C4B C5B C6B -148.4(5) . . . . ?
N1B C4B C5B C6B 36.4(5) . . . . ?
C3B C4B C5B C22B -27.0(6) . . . . ?
N1B C4B C5B C22B 157.8(3) . . . . ?
C3B C4B C5B C21B 93.2(6) . . . . ?
N1B C4B C5B C21B -82.0(4) . . . . ?
C9B N2B C6B C7B -4.7(5) . . . . ?
C9B N2B C6B C5B -178.3(3) . . . . ?
C4B C5B C6B N2B 74.0(5) . . . . ?
C22B C5B C6B N2B -47.1(5) . . . . ?
C21B C5B C6B N2B -166.0(3) . . . . ?
C4B C5B C6B C7B -97.9(6) . . . . ?
C22B C5B C6B C7B 141.0(5) . . . . ?
C21B C5B C6B C7B 22.1(6) . . . . ?
N2B C6B C7B C8B 1.5(7) . . . . ?
C5B C6B C7B C8B 174.5(5) . . . . ?
C6B C7B C8B C9B 2.1(8) . . . . ?
C7B C8B C9B N2B -4.8(7) . . . . ?
C7B C8B C9B C10B -179.3(5) . . . . ?
C6B N2B C9B C8B 6.0(5) . . . . ?
C6B N2B C9B C10B -178.9(4) . . . . ?
C8B C9B C10B C11B 104.7(6) . . . . ?
N2B C9B C10B C11B -69.1(4) . . . . ?
C8B C9B C10B C24B -17.1(7) . . . . ?
N2B C9B C10B C24B 169.2(3) . . . . ?
C8B C9B C10B C23B -135.1(6) . . . . ?
N2B C9B C10B C23B 51.1(5) . . . . ?
C14B N3B C11B C12B -0.9(4) . . . . ?
C14B N3B C11B C10B -178.7(3) . . . . ?
C9B C10B C11B C12B 148.7(4) . . . . ?
C24B C10B C11B C12B -90.1(5) . . . . ?
C23B C10B C11B C12B 27.1(5) . . . . ?
C9B C10B C11B N3B -34.1(4) . . . . ?
C24B C10B C11B N3B 87.1(4) . . . . ?
C23B C10B C11B N3B -155.7(3) . . . . ?
N3B C11B C12B C13B 0.2(4) . . . . ?
C10B C11B C12B C13B 177.7(3) . . . . ?
C11B C12B C13B C14B 0.6(4) . . . . ?
C12B C13B C14B N3B -1.1(4) . . . . ?
C12B C13B C14B C15B -176.0(4) . . . . ?
C11B N3B C14B C13B 1.2(3) . . . . ?
C11B N3B C14B C15B 176.6(3) . . . . ?
C13B C14B C15B C16B -159.6(4) . . . . ?
N3B C14B C15B C16B 26.2(5) . . . . ?
C13B C14B C15B C26B -38.1(5) . . . . ?
N3B C14B C15B C26B 147.7(3) . . . . ?
C13B C14B C15B C25B 80.4(5) . . . . ?
N3B C14B C15B C25B -93.8(4) . . . . ?
C19B N4B C16B C17B 0.3(4) . . . . ?
C19B N4B C16B C15B 176.6(3) . . . . ?
C14B C15B C16B C17B -115.0(5) . . . . ?
C26B C15B C16B C17B 124.0(5) . . . . ?
C25B C15B C16B C17B 4.8(6) . . . . ?
C14B C15B C16B N4B 69.6(4) . . . . ?
C26B C15B C16B N4B -51.5(4) . . . . ?
C25B C15B C16B N4B -170.6(3) . . . . ?
N4B C16B C17B C18B -0.3(4) . . . . ?
C15B C16B C17B C18B -176.3(4) . . . . ?
C16B C17B C18B C19B 0.3(5) . . . . ?
C17B C18B C19B N4B -0.1(4) . . . . ?
C17B C18B C19B C20B 176.6(4) . . . . ?
C16B N4B C19B C18B -0.1(4) . . . . ?
C16B N4B C19B C20B -177.1(3) . . . . ?
C18B C19B C20B C1B 130.6(4) . . . . ?
N4B C19B C20B C1B -53.1(4) . . . . ?
C18B C19B C20B C27B -108.6(5) . . . . ?
N4B C19B C20B C27B 67.7(5) . . . . ?
C18B C19B C20B C28B 10.4(6) . . . . ?
N4B C19B C20B C28B -173.4(3) . . . . ?
C2B C1B C20B C19B 137.3(4) . . . . ?
N1B C1B C20B C19B -48.3(4) . . . . ?
C2B C1B C20B C27B 15.6(5) . . . . ?
N1B C1B C20B C27B -170.0(3) . . . . ?
C2B C1B C20B C28B -102.2(4) . . . . ?
N1B C1B C20B C28B 72.2(3) . . . . ?
C6B C5B C21B O1B 178.9(3) . . . . ?
C4B C5B C21B O1B -61.5(4) . . . . ?
C22B C5B C21B O1B 59.2(4) . . . . ?
C9B C10B C23B O1BA -61.3(5) . . . . ?
C11B C10B C23B O1BA 60.8(4) . . . . ?
C24B C10B C23B O1BA 179.6(4) . . . . ?
C4A N1A C1A C2A -0.6(4) . . . . ?
C4A N1A C1A C20A 176.6(3) . . . . ?
N1A C1A C2A C3A 0.9(4) . . . . ?
C20A C1A C2A C3A -175.8(4) . . . . ?
C1A C2A C3A C4A -0.9(4) . . . . ?
C2A C3A C4A N1A 0.5(4) . . . . ?
C2A C3A C4A C5A 174.5(4) . . . . ?
C1A N1A C4A C3A 0.0(4) . . . . ?
C1A N1A C4A C5A -174.9(3) . . . . ?
C3A C4A C5A C6A 137.4(4) . . . . ?
N1A C4A C5A C6A -49.3(4) . . . . ?
C3A C4A C5A C21A 13.9(6) . . . . ?
N1A C4A C5A C21A -172.8(3) . . . . ?
C3A C4A C5A C22A -102.4(5) . . . . ?
N1A C4A C5A C22A 70.9(4) . . . . ?
C9A N2A C6A C7A 1.4(4) . . . . ?
C9A N2A C6A C5A 178.6(3) . . . . ?
C4A C5A C6A C7A 114.9(5) . . . . ?
C21A C5A C6A C7A -121.6(5) . . . . ?
C22A C5A C6A C7A -5.4(6) . . . . ?
C4A C5A C6A N2A -61.4(4) . . . . ?
C21A C5A C6A N2A 62.1(5) . . . . ?
C22A C5A C6A N2A 178.3(3) . . . . ?
N2A C6A C7A C8A -0.6(5) . . . . ?
C5A C6A C7A C8A -177.4(4) . . . . ?
C6A C7A C8A C9A -0.4(5) . . . . ?
C7A C8A C9A N2A 1.2(5) . . . . ?
C7A C8A C9A C10A 177.5(4) . . . . ?
C6A N2A C9A C8A -1.7(4) . . . . ?
C6A N2A C9A C10A -178.5(3) . . . . ?
C8A C9A C10A C11A -110.0(5) . . . . ?
N2A C9A C10A C11A 65.9(5) . . . . ?
C8A C9A C10A C24A 9.3(6) . . . . ?
N2A C9A C10A C24A -174.8(3) . . . . ?
C8A C9A C10A C23A 128.1(5) . . . . ?
N2A C9A C10A C23A -56.0(5) . . . . ?
C14A N3A C11A C12A 0.1(4) . . . . ?
C14A N3A C11A C10A 177.0(3) . . . . ?
C9A C10A C11A C12A -138.9(4) . . . . ?
C24A C10A C11A C12A 101.9(5) . . . . ?
C23A C10A C11A C12A -17.0(6) . . . . ?
C9A C10A C11A N3A 45.1(5) . . . . ?
C24A C10A C11A N3A -74.1(4) . . . . ?
C23A C10A C11A N3A 167.1(3) . . . . ?
N3A C11A C12A C13A 0.0(4) . . . . ?
C10A C11A C12A C13A -176.4(4) . . . . ?
C11A C12A C13A C14A -0.1(5) . . . . ?
C11A N3A C14A C13A -0.2(4) . . . . ?
C11A N3A C14A C15A -178.6(3) . . . . ?
C12A C13A C14A N3A 0.2(4) . . . . ?
C12A C13A C14A C15A 178.4(4) . . . . ?
N3A C14A C15A C16A -45.7(5) . . . . ?
C13A C14A C15A C16A 136.3(4) . . . . ?
N3A C14A C15A C25A -168.2(3) . . . . ?
C13A C14A C15A C25A 13.8(6) . . . . ?
N3A C14A C15A C26A 72.6(4) . . . . ?
C13A C14A C15A C26A -105.4(5) . . . . ?
C19A N4A C16A C17A 0.0(4) . . . . ?
C19A N4A C16A C15A 178.6(3) . . . . ?
C14A C15A C16A C17A 108.0(5) . . . . ?
C25A C15A C16A C17A -130.6(5) . . . . ?
C26A C15A C16A C17A -10.7(6) . . . . ?
C14A C15A C16A N4A -70.1(5) . . . . ?
C25A C15A C16A N4A 51.2(5) . . . . ?
C26A C15A C16A N4A 171.1(3) . . . . ?
N4A C16A C17A C18A 0.1(5) . . . . ?
C15A C16A C17A C18A -178.3(4) . . . . ?
C16A C17A C18A C19A -0.1(5) . . . . ?
C17A C18A C19A N4A 0.1(4) . . . . ?
C17A C18A C19A C20A 174.5(4) . . . . ?
C16A N4A C19A C18A -0.1(4) . . . . ?
C16A N4A C19A C20A -175.2(3) . . . . ?
C2A C1A C20A C19A -139.4(4) . . . . ?
N1A C1A C20A C19A 44.3(4) . . . . ?
C2A C1A C20A C27A -17.2(6) . . . . ?
N1A C1A C20A C27A 166.5(3) . . . . ?
C2A C1A C20A C28A 101.5(5) . . . . ?
N1A C1A C20A C28A -74.8(4) . . . . ?
C18A C19A C20A C1A -104.9(5) . . . . ?
N4A C19A C20A C1A 68.8(4) . . . . ?
C18A C19A C20A C27A 133.4(4) . . . . ?
N4A C19A C20A C27A -52.9(4) . . . . ?
C18A C19A C20A C28A 14.2(6) . . . . ?
N4A C19A C20A C28A -172.1(3) . . . . ?
C4A C5A C21A O1A 69.8(4) . . . . ?
C6A C5A C21A O1A -53.4(5) . . . . ?
C22A C5A C21A O1A -171.7(4) . . . . ?
